data_2228221
loop_
_publ_author_name
'Nirmala, P. G.'
'Foro, Sabine'
'Gowda, B. Thimme'
'Fuess, Hartmut'

_publ_section_title
;
 <i>N</i>-(2,4-Dichlorophenyl)-2,4-dimethylbenzenesulfonamide
;
_journal_coeditor_code BQ2251
_journal_issue 12
_journal_name_full 'Acta Crystallographica Section E'
_journal_page_first o3144
_journal_paper_doi 10.1107/S1600536810045563
_journal_volume 66
_journal_year 2010
_chemical_formula_iupac 'C14 H13 Cl2 N O2 S'
_chemical_formula_moiety 'C14 H13 Cl2 N O2 S'
_chemical_formula_sum 'C14 H13 Cl2 N O2 S'
_chemical_formula_weight 330.21
_chemical_name_systematic
;
<i>N</i>-(2,4-Dichlorophenyl)-2,4-dimethylbenzenesulfonamide
;
_space_group_IT_number 2
_symmetry_cell_setting triclinic
_symmetry_space_group_name_Hall '-P 1'
_symmetry_space_group_name_H-M 'P -1'
_atom_sites_solution_hydrogens geom
_atom_sites_solution_primary direct
_atom_sites_solution_secondary difmap
_audit_creation_method SHELXL-97
_cell_angle_alpha 84.590(10)
_cell_angle_beta 89.060(10)
_cell_angle_gamma 85.070(10)
_cell_formula_units_Z 2
_cell_length_a 8.2407(9)
_cell_length_b 8.3418(9)
_cell_length_c 10.8490(10)
_cell_measurement_reflns_used 25
_cell_measurement_temperature 293(2)
_cell_measurement_theta_max 18.32
_cell_measurement_theta_min 6.74
_cell_volume 739.69(13)
_computing_cell_refinement 'CAD-4-PC (Enraf--Nonius, 1996)'
_computing_data_collection 'CAD-4-PC (Enraf--Nonius, 1996)'
_computing_data_reduction 'REDU4 (Stoe & Cie, 1987)'
_computing_molecular_graphics 'PLATON (Spek, 2009)'
_computing_publication_material 'SHELXL97 (Sheldrick, 2008)'
_computing_structure_refinement 'SHELXL97 (Sheldrick, 2008)'
_computing_structure_solution 'SHELXS97 (Sheldrick, 2008)'
_diffrn_ambient_temperature 293(2)
_diffrn_measured_fraction_theta_full 1.000
_diffrn_measured_fraction_theta_max 1.000
_diffrn_measurement_device_type 'Ennraf--Nonius CAD-4'
_diffrn_measurement_method \w/2\q
_diffrn_radiation_monochromator graphite
_diffrn_radiation_source 'fine-focus sealed tube'
_diffrn_radiation_type CuK\a
_diffrn_radiation_wavelength 1.54180
_diffrn_reflns_av_R_equivalents 0.0334
_diffrn_reflns_av_sigmaI/netI 0.0339
_diffrn_reflns_limit_h_max 9
_diffrn_reflns_limit_h_min -9
_diffrn_reflns_limit_k_max 9
_diffrn_reflns_limit_k_min -9
_diffrn_reflns_limit_l_max 12
_diffrn_reflns_limit_l_min -12
_diffrn_reflns_number 5173
_diffrn_reflns_theta_full 66.94
_diffrn_reflns_theta_max 66.94
_diffrn_reflns_theta_min 4.09
_diffrn_standards_decay_% 1.0
_diffrn_standards_interval_time 120
_diffrn_standards_number 3
_exptl_absorpt_coefficient_mu 5.272
_exptl_absorpt_correction_T_max 0.5473
_exptl_absorpt_correction_T_min 0.2001
_exptl_absorpt_correction_type psi-scan
_exptl_absorpt_process_details '(North <i>et al.</i>, 1968)'
_exptl_crystal_colour colorless
_exptl_crystal_density_diffrn 1.483
_exptl_crystal_density_method 'not measured'
_exptl_crystal_description plate
_exptl_crystal_F_000 340
_exptl_crystal_size_max 0.45
_exptl_crystal_size_mid 0.40
_exptl_crystal_size_min 0.13
_refine_diff_density_max 0.411
_refine_diff_density_min -0.804
_refine_ls_extinction_coef 0.0131(18)
_refine_ls_extinction_expression Fc^*^=kFc[1+0.001xFc^2^\l^3^/sin(2\q)]^-1/4^
_refine_ls_extinction_method 'SHELXL97 (Sheldrick, 2008)'
_refine_ls_goodness_of_fit_ref 1.045
_refine_ls_hydrogen_treatment mixed
_refine_ls_matrix_type full
_refine_ls_number_parameters 187
_refine_ls_number_reflns 2629
_refine_ls_number_restraints 1
_refine_ls_restrained_S_all 1.045
_refine_ls_R_factor_all 0.0573
_refine_ls_R_factor_gt 0.0560
_refine_ls_shift/su_max 0.003
_refine_ls_shift/su_mean 0.000
_refine_ls_structure_factor_coef Fsqd
_refine_ls_weighting_details 'calc w=1/[\s^2^(Fo^2^)+(0.1122P)^2^+0.3056P] where P=(Fo^2^+2Fc^2^)/3'
_refine_ls_weighting_scheme calc
_refine_ls_wR_factor_gt 0.1571
_refine_ls_wR_factor_ref 0.1589
_reflns_number_gt 2496
_reflns_number_total 2629
_reflns_threshold_expression I>2sigma(I)
_cod_data_source_file bq2251.cif
_cod_data_source_block I
_cod_database_code 2228221
_cod_database_fobs_code 2228221

loop_
_symmetry_equiv_pos_as_xyz
'x, y, z'
'-x, -y, -z'

loop_
_atom_site_type_symbol
_atom_site_label
_atom_site_fract_x
_atom_site_fract_y
_atom_site_fract_z
_atom_site_U_iso_or_equiv
_atom_site_adp_type
_atom_site_calc_flag
_atom_site_refinement_flags
_atom_site_occupancy
_atom_site_disorder_assembly
_atom_site_disorder_group
C C1 0.0771(3) 0.4275(3) 0.2785(2) 0.0417(5) Uani d . 1 . .
C C2 0.1504(3) 0.3433(3) 0.3839(2) 0.0494(6) Uani d . 1 . .
C C3 0.0454(4) 0.2704(4) 0.4696(3) 0.0593(7) Uani d . 1 . .
H H3 0.0903 0.2133 0.5405 0.071 Uiso calc R 1 . .
C C4 -0.1211(4) 0.2779(4) 0.4556(3) 0.0586(7) Uani d . 1 . .
C C5 -0.1883(4) 0.3659(4) 0.3526(3) 0.0571(7) Uani d . 1 . .
H H5 -0.3007 0.3764 0.3428 0.069 Uiso calc R 1 . .
C C6 -0.0905(3) 0.4382(3) 0.2642(2) 0.0497(6) Uani d . 1 . .
H H6 -0.1372 0.4952 0.1939 0.060 Uiso calc R 1 . .
C C7 0.3576(3) 0.2472(3) 0.0982(2) 0.0385(5) Uani d . 1 . .
C C8 0.3155(3) 0.0907(3) 0.1315(2) 0.0394(5) Uani d . 1 . .
C C9 0.4329(3) -0.0337(3) 0.1657(2) 0.0440(6) Uani d . 1 . .
H H9 0.4039 -0.1381 0.1872 0.053 Uiso calc R 1 . .
C C10 0.5934(3) 0.0004(3) 0.1671(2) 0.0448(6) Uani d . 1 . .
C C11 0.6398(3) 0.1535(3) 0.1328(2) 0.0496(6) Uani d . 1 . .
H H11 0.7490 0.1741 0.1331 0.060 Uiso calc R 1 . .
C C12 0.5214(3) 0.2753(3) 0.0980(2) 0.0459(6) Uani d . 1 . .
H H12 0.5516 0.3785 0.0739 0.055 Uiso calc R 1 . .
C C13 0.3296(4) 0.3251(5) 0.4112(3) 0.0705(9) Uani d . 1 . .
H H13A 0.3685 0.4300 0.4134 0.085 Uiso calc R 1 . .
H H13B 0.3869 0.2698 0.3477 0.085 Uiso calc R 1 . .
H H13C 0.3478 0.2639 0.4899 0.085 Uiso calc R 1 . .
C C14 -0.2268(5) 0.1923(5) 0.5518(4) 0.0833(11) Uani d . 1 . .
H H14A -0.1703 0.1745 0.6292 0.100 Uiso calc R 1 . .
H H14B -0.2503 0.0904 0.5250 0.100 Uiso calc R 1 . .
H H14C -0.3268 0.2579 0.5621 0.100 Uiso calc R 1 . .
N N1 0.2394(3) 0.3750(2) 0.06051(18) 0.0425(5) Uani d D 1 . .
H H1N 0.156(3) 0.347(4) 0.026(3) 0.051 Uiso d D 1 . .
O O1 0.3348(2) 0.5697(2) 0.1953(2) 0.0564(5) Uani d . 1 . .
O O2 0.0776(3) 0.6299(2) 0.08078(18) 0.0559(5) Uani d . 1 . .
Cl Cl1 0.11490(8) 0.04794(8) 0.12875(7) 0.0581(3) Uani d . 1 . .
Cl Cl2 0.74198(9) -0.15459(9) 0.20963(7) 0.0672(3) Uani d . 1 . .
S S1 0.18758(7) 0.51721(7) 0.15244(5) 0.0428(3) Uani d . 1 . .

loop_
_atom_site_aniso_label
_atom_site_aniso_U_11
_atom_site_aniso_U_22
_atom_site_aniso_U_33
_atom_site_aniso_U_12
_atom_site_aniso_U_13
_atom_site_aniso_U_23
C1 0.0409(12) 0.0415(13) 0.0434(12) -0.0039(9) 0.0029(10) -0.0073(10)
C2 0.0487(15) 0.0545(16) 0.0446(13) 0.0003(11) -0.0017(11) -0.0077(11)
C3 0.0670(18) 0.0663(18) 0.0424(13) 0.0009(14) -0.0003(12) 0.0003(12)
C4 0.0614(17) 0.0637(18) 0.0516(15) -0.0101(14) 0.0112(13) -0.0078(13)
C5 0.0440(14) 0.0716(19) 0.0575(15) -0.0091(13) 0.0056(12) -0.0119(13)
C6 0.0450(14) 0.0559(15) 0.0475(13) -0.0012(11) -0.0019(10) -0.0034(11)
C7 0.0397(12) 0.0382(12) 0.0374(11) -0.0034(9) 0.0025(9) -0.0027(9)
C8 0.0398(12) 0.0406(13) 0.0384(11) -0.0086(9) 0.0006(9) -0.0029(9)
C9 0.0503(14) 0.0380(12) 0.0429(12) -0.0041(10) -0.0009(10) 0.0008(9)
C10 0.0440(13) 0.0455(13) 0.0439(12) 0.0053(10) -0.0032(10) -0.0071(10)
C11 0.0381(13) 0.0524(15) 0.0599(15) -0.0058(11) 0.0026(11) -0.0122(12)
C12 0.0413(13) 0.0404(13) 0.0568(14) -0.0082(10) 0.0079(10) -0.0058(10)
C13 0.0512(17) 0.097(3) 0.0608(17) 0.0054(16) -0.0101(13) -0.0045(16)
C14 0.084(3) 0.092(3) 0.073(2) -0.018(2) 0.0244(19) 0.0047(19)
N1 0.0435(11) 0.0382(11) 0.0450(11) -0.0008(8) 0.0010(8) -0.0015(8)
O1 0.0508(11) 0.0462(11) 0.0749(12) -0.0120(8) 0.0031(9) -0.0134(9)
O2 0.0590(12) 0.0403(10) 0.0646(11) 0.0061(8) 0.0026(9) 0.0059(8)
Cl1 0.0405(4) 0.0519(4) 0.0825(5) -0.0131(3) -0.0042(3) -0.0001(3)
Cl2 0.0586(5) 0.0630(5) 0.0758(5) 0.0180(3) -0.0144(4) -0.0036(4)
S1 0.0434(4) 0.0333(4) 0.0512(4) -0.0023(2) 0.0033(3) -0.0024(3)

loop_
_atom_type_symbol
_atom_type_description
_atom_type_scat_dispersion_real
_atom_type_scat_dispersion_imag
_atom_type_scat_source
C C 0.0181 0.0091 'International Tables Vol C Tables 4.2.6.8 and 6.1.1.4'
H H 0.0000 0.0000 'International Tables Vol C Tables 4.2.6.8 and 6.1.1.4'
N N 0.0311 0.0180 'International Tables Vol C Tables 4.2.6.8 and 6.1.1.4'
O O 0.0492 0.0322 'International Tables Vol C Tables 4.2.6.8 and 6.1.1.4'
Cl Cl 0.3639 0.7018 'International Tables Vol C Tables 4.2.6.8 and 6.1.1.4'
S S 0.3331 0.5567 'International Tables Vol C Tables 4.2.6.8 and 6.1.1.4'

loop_
_geom_angle_atom_site_label_1
_geom_angle_atom_site_label_2
_geom_angle_atom_site_label_3
_geom_angle_site_symmetry_1
_geom_angle_site_symmetry_3
_geom_angle
_geom_angle_publ_flag
C6 C1 C2 . . 120.8(2) ?
C6 C1 S1 . . 115.43(19) ?
C2 C1 S1 . . 123.7(2) ?
C3 C2 C1 . . 115.9(3) ?
C3 C2 C13 . . 118.1(3) ?
C1 C2 C13 . . 125.9(3) ?
C4 C3 C2 . . 123.9(3) ?
C4 C3 H3 . . 118.1 ?
C2 C3 H3 . . 118.1 ?
C5 C4 C3 . . 118.2(3) ?
C5 C4 C14 . . 121.1(3) ?
C3 C4 C14 . . 120.7(3) ?
C6 C5 C4 . . 120.4(3) ?
C6 C5 H5 . . 119.8 ?
C4 C5 H5 . . 119.8 ?
C5 C6 C1 . . 120.8(3) ?
C5 C6 H6 . . 119.6 ?
C1 C6 H6 . . 119.6 ?
C12 C7 C8 . . 118.3(2) ?
C12 C7 N1 . . 119.8(2) ?
C8 C7 N1 . . 121.9(2) ?
C9 C8 C7 . . 121.2(2) ?
C9 C8 Cl1 . . 118.61(18) ?
C7 C8 Cl1 . . 120.21(19) ?
C10 C9 C8 . . 118.6(2) ?
C10 C9 H9 . . 120.7 ?
C8 C9 H9 . . 120.7 ?
C9 C10 C11 . . 121.8(2) ?
C9 C10 Cl2 . . 119.1(2) ?
C11 C10 Cl2 . . 119.1(2) ?
C12 C11 C10 . . 118.7(2) ?
C12 C11 H11 . . 120.6 ?
C10 C11 H11 . . 120.6 ?
C11 C12 C7 . . 121.4(2) ?
C11 C12 H12 . . 119.3 ?
C7 C12 H12 . . 119.3 ?
C2 C13 H13A . . 109.5 ?
C2 C13 H13B . . 109.5 ?
H13A C13 H13B . . 109.5 ?
C2 C13 H13C . . 109.5 ?
H13A C13 H13C . . 109.5 ?
H13B C13 H13C . . 109.5 ?
C4 C14 H14A . . 109.5 ?
C4 C14 H14B . . 109.5 ?
H14A C14 H14B . . 109.5 ?
C4 C14 H14C . . 109.5 ?
H14A C14 H14C . . 109.5 ?
H14B C14 H14C . . 109.5 ?
C7 N1 S1 . . 120.33(16) ?
C7 N1 H1N . . 115(2) ?
S1 N1 H1N . . 110(2) ?
O1 S1 O2 . . 119.34(13) ?
O1 S1 N1 . . 106.94(12) ?
O2 S1 N1 . . 104.56(11) ?
O1 S1 C1 . . 110.04(12) ?
O2 S1 C1 . . 108.11(12) ?
N1 S1 C1 . . 107.11(11) ?

loop_
_geom_bond_atom_site_label_1
_geom_bond_atom_site_label_2
_geom_bond_site_symmetry_2
_geom_bond_distance
_geom_bond_publ_flag
C1 C6 . 1.387(4) ?
C1 C2 . 1.402(4) ?
C1 S1 . 1.773(2) ?
C2 C3 . 1.393(4) ?
C2 C13 . 1.502(4) ?
C3 C4 . 1.378(5) ?
C3 H3 . 0.9300 ?
C4 C5 . 1.374(4) ?
C4 C14 . 1.515(4) ?
C5 C6 . 1.372(4) ?
C5 H5 . 0.9300 ?
C6 H6 . 0.9300 ?
C7 C12 . 1.389(3) ?
C7 C8 . 1.393(3) ?
C7 N1 . 1.416(3) ?
C8 C9 . 1.384(3) ?
C8 Cl1 . 1.722(2) ?
C9 C10 . 1.378(4) ?
C9 H9 . 0.9300 ?
C10 C11 . 1.381(4) ?
C10 Cl2 . 1.737(2) ?
C11 C12 . 1.377(4) ?
C11 H11 . 0.9300 ?
C12 H12 . 0.9300 ?
C13 H13A . 0.9600 ?
C13 H13B . 0.9600 ?
C13 H13C . 0.9600 ?
C14 H14A . 0.9600 ?
C14 H14B . 0.9600 ?
C14 H14C . 0.9600 ?
N1 S1 . 1.645(2) ?
N1 H1N . 0.853(18) ?
O1 S1 . 1.424(2) ?
O2 S1 . 1.4311(19) ?

loop_
_geom_hbond_atom_site_label_D
_geom_hbond_atom_site_label_H
_geom_hbond_atom_site_label_A
_geom_hbond_site_symmetry_A
_geom_hbond_distance_DH
_geom_hbond_distance_HA
_geom_hbond_distance_DA
_geom_hbond_angle_DHA
N1 H1N O2 2_565 0.853(18) 2.24(2) 3.056(3) 159(3)
N1 H1N Cl1 . 0.853(18) 2.68(3) 3.020(2) 105(2)

loop_
_geom_torsion_atom_site_label_1
_geom_torsion_atom_site_label_2
_geom_torsion_atom_site_label_3
_geom_torsion_atom_site_label_4
_geom_torsion_site_symmetry_1
_geom_torsion_site_symmetry_2
_geom_torsion_site_symmetry_3
_geom_torsion_site_symmetry_4
_geom_torsion
_geom_torsion_publ_flag
C6 C1 C2 C3 . . . . 1.3(4) ?
S1 C1 C2 C3 . . . . -175.4(2) ?
C6 C1 C2 C13 . . . . -179.0(3) ?
S1 C1 C2 C13 . . . . 4.4(4) ?
C1 C2 C3 C4 . . . . -0.2(4) ?
C13 C2 C3 C4 . . . . -180.0(3) ?
C2 C3 C4 C5 . . . . -1.8(5) ?
C2 C3 C4 C14 . . . . 178.7(3) ?
C3 C4 C5 C6 . . . . 2.6(5) ?
C14 C4 C5 C6 . . . . -177.8(3) ?
C4 C5 C6 C1 . . . . -1.6(4) ?
C2 C1 C6 C5 . . . . -0.4(4) ?
S1 C1 C6 C5 . . . . 176.5(2) ?
C12 C7 C8 C9 . . . . 1.1(4) ?
N1 C7 C8 C9 . . . . 178.6(2) ?
C12 C7 C8 Cl1 . . . . -178.02(18) ?
N1 C7 C8 Cl1 . . . . -0.5(3) ?
C7 C8 C9 C10 . . . . 0.5(4) ?
Cl1 C8 C9 C10 . . . . 179.62(18) ?
C8 C9 C10 C11 . . . . -1.5(4) ?
C8 C9 C10 Cl2 . . . . -179.91(18) ?
C9 C10 C11 C12 . . . . 1.0(4) ?
Cl2 C10 C11 C12 . . . . 179.3(2) ?
C10 C11 C12 C7 . . . . 0.7(4) ?
C8 C7 C12 C11 . . . . -1.7(4) ?
N1 C7 C12 C11 . . . . -179.3(2) ?
C12 C7 N1 S1 . . . . -74.9(3) ?
C8 C7 N1 S1 . . . . 107.6(2) ?
C7 N1 S1 O1 . . . . 48.1(2) ?
C7 N1 S1 O2 . . . . 175.56(18) ?
C7 N1 S1 C1 . . . . -69.8(2) ?
C6 C1 S1 O1 . . . . 151.8(2) ?
C2 C1 S1 O1 . . . . -31.4(3) ?
C6 C1 S1 O2 . . . . 19.9(2) ?
C2 C1 S1 O2 . . . . -163.3(2) ?
C6 C1 S1 N1 . . . . -92.3(2) ?
C2 C1 S1 N1 . . . . 84.5(2) ?

loop_
_cod_related_entry_id
_cod_related_entry_database
_cod_related_entry_code
1 ChemSpider 30656330
